data_7235714
loop_
_publ_author_name
'Wu, Bo'
'Yang, Hongwei'
'Wang, Zhixin'
'Lin, Qiuhan'
'Ju, Xuehai'
'Lu, Chunxu'
'Cheng, Guangbin'

_publ_section_title
;
 Synthesis and characterization of new energetic derivatives containing a
 high nitrogen content moiety and picryl group: a new strategy for
 incorporating the picryl functionality
;
_journal_issue 95
_journal_name_full 'RSC Adv.'
_journal_page_first 53282
_journal_paper_doi 10.1039/C4RA08084J
_journal_volume 4
_journal_year 2014
_chemical_formula_sum 'C8 H8 N8 O9'
_chemical_formula_weight 360.22
_space_group_IT_number 14
_space_group_name_Hall '-P 2ybc'
_space_group_name_H-M_alt 'P 1 21/c 1'
_atom_sites_solution_hydrogens geom
_atom_sites_solution_primary direct
_atom_sites_solution_secondary difmap
_audit_creation_method SHELXL-97
_cell_angle_alpha 90.00
_cell_angle_beta 111.333(3)
_cell_angle_gamma 90.00
_cell_formula_units_Z 8
_cell_length_a 17.6205(13)
_cell_length_b 10.4858(7)
_cell_length_c 15.8252(10)
_cell_measurement_temperature 172(2)
_cell_volume 2723.6(3)
_computing_structure_refinement 'SHELXL-97 (Sheldrick, 2008)'
_computing_structure_solution 'SHELXS-97 (Sheldrick, 2008)'
_diffrn_ambient_temperature 172(2)
_diffrn_measured_fraction_theta_full 0.988
_diffrn_measured_fraction_theta_max 0.988
_diffrn_radiation_monochromator graphite
_diffrn_radiation_source 'fine-focus sealed tube'
_diffrn_radiation_type MoK\a
_diffrn_radiation_wavelength 0.71073
_diffrn_reflns_av_R_equivalents 0.0667
_diffrn_reflns_av_sigmaI/netI 0.0679
_diffrn_reflns_limit_h_max 20
_diffrn_reflns_limit_h_min -20
_diffrn_reflns_limit_k_max 12
_diffrn_reflns_limit_k_min -11
_diffrn_reflns_limit_l_max 18
_diffrn_reflns_limit_l_min -16
_diffrn_reflns_number 14753
_diffrn_reflns_theta_full 25.03
_diffrn_reflns_theta_max 25.03
_diffrn_reflns_theta_min 3.06
_exptl_absorpt_coefficient_mu 0.160
_exptl_absorpt_correction_T_max 0.9841
_exptl_absorpt_correction_T_min 0.9656
_exptl_crystal_density_diffrn 1.757
_exptl_crystal_density_method 'not measured'
_exptl_crystal_F_000 1472
_exptl_crystal_size_max 0.22
_exptl_crystal_size_mid 0.12
_exptl_crystal_size_min 0.10
_refine_diff_density_max 0.321
_refine_diff_density_min -0.263
_refine_diff_density_rms 0.058
_refine_ls_extinction_method none
_refine_ls_goodness_of_fit_ref 1.015
_refine_ls_hydrogen_treatment mixed
_refine_ls_matrix_type full
_refine_ls_number_parameters 451
_refine_ls_number_reflns 4767
_refine_ls_number_restraints 0
_refine_ls_restrained_S_all 1.015
_refine_ls_R_factor_all 0.1057
_refine_ls_R_factor_gt 0.0477
_refine_ls_shift/su_max 0.000
_refine_ls_shift/su_mean 0.000
_refine_ls_structure_factor_coef Fsqd
_refine_ls_weighting_details 'calc w=1/[\s^2^(Fo^2^)+(0.0434P)^2^+0.0000P] where P=(Fo^2^+2Fc^2^)/3'
_refine_ls_weighting_scheme calc
_refine_ls_wR_factor_gt 0.0880
_refine_ls_wR_factor_ref 0.1072
_reflns_number_gt 2874
_reflns_number_total 4767
_reflns_threshold_expression >2sigma(I)
_cod_data_source_file c4ra08084j2.cif
_cod_data_source_block 2
_cod_database_code 7235714

loop_
_symmetry_equiv_pos_as_xyz
'x, y, z'
'-x, y+1/2, -z+1/2'
'-x, -y, -z'
'x, -y-1/2, z-1/2'

loop_
_atom_site_label
_atom_site_type_symbol
_atom_site_fract_x
_atom_site_fract_y
_atom_site_fract_z
_atom_site_U_iso_or_equiv
_atom_site_adp_type
_atom_site_occupancy
_atom_site_symmetry_multiplicity
_atom_site_calc_flag
_atom_site_refinement_flags
C1 C 0.28591(17) 0.9159(2) 0.20530(18) 0.0216(7) Uani 1 1 d .
C2 C 0.32467(16) 0.8912(2) 0.29836(17) 0.0206(7) Uani 1 1 d .
C3 C 0.27218(16) 0.8930(2) 0.34657(17) 0.0188(6) Uani 1 1 d .
C4 C 0.18958(16) 0.9158(2) 0.30846(18) 0.0225(7) Uani 1 1 d .
H4 H 0.1564 0.9152 0.3443 0.027 Uiso 1 1 calc R
C5 C 0.15678(16) 0.9395(2) 0.21643(18) 0.0207(6) Uani 1 1 d .
C6 C 0.20355(17) 0.9415(2) 0.16394(18) 0.0227(7) Uani 1 1 d .
H6 H 0.1802 0.9600 0.1009 0.027 Uiso 1 1 calc R
C7 C 0.41296(16) 0.8712(3) 0.34157(18) 0.0231(7) Uani 1 1 d .
H7 H 0.4471 0.8709 0.3069 0.028 Uiso 1 1 calc R
C8 C 0.55459(16) 0.8208(3) 0.55878(18) 0.0234(7) Uani 1 1 d .
C9 C 0.80946(16) 0.0652(2) 0.20070(18) 0.0207(6) Uani 1 1 d .
C10 C 0.84877(17) 0.0941(2) 0.29303(18) 0.0210(7) Uani 1 1 d .
C11 C 0.79822(17) 0.0850(2) 0.34362(17) 0.0205(6) Uani 1 1 d .
C12 C 0.71672(17) 0.0525(3) 0.30779(19) 0.0255(7) Uani 1 1 d .
H12 H 0.6848 0.0484 0.3449 0.031 Uiso 1 1 calc R
C13 C 0.68348(17) 0.0262(3) 0.21675(19) 0.0249(7) Uani 1 1 d .
C14 C 0.72852(17) 0.0299(2) 0.16188(19) 0.0249(7) Uani 1 1 d .
H14 H 0.7048 0.0089 0.0993 0.030 Uiso 1 1 calc R
C15 C 0.93528(16) 0.1287(3) 0.33278(18) 0.0224(7) Uani 1 1 d .
H15 H 0.9697 0.1187 0.2989 0.027 Uiso 1 1 calc R
C16 C 1.07986(17) 0.2255(3) 0.53698(18) 0.0228(7) Uani 1 1 d .
N1 N 0.33245(15) 0.9066(2) 0.14428(16) 0.0287(6) Uani 1 1 d .
N2 N 0.44230(13) 0.8541(2) 0.42735(14) 0.0231(6) Uani 1 1 d .
N3 N 0.52409(13) 0.8375(2) 0.46791(14) 0.0265(6) Uani 1 1 d .
H3 H 0.5560 0.8375 0.4362 0.032 Uiso 1 1 calc R
N4 N 0.50640(14) 0.8225(2) 0.60527(15) 0.0344(7) Uani 1 1 d .
H4A H 0.5269 0.8141 0.6647 0.041 Uiso 1 1 calc R
H4B H 0.4535 0.8319 0.5771 0.041 Uiso 1 1 calc R
N5 N 0.63381(14) 0.8069(2) 0.59882(15) 0.0323(6) Uani 1 1 d .
H5A H 0.6556 0.7984 0.6581 0.039 Uiso 1 1 calc R
H5B H 0.6651 0.8060 0.5663 0.039 Uiso 1 1 calc R
N6 N 0.30208(13) 0.8642(2) 0.44457(15) 0.0231(5) Uani 1 1 d .
N7 N 0.06795(15) 0.9586(2) 0.17395(18) 0.0307(6) Uani 1 1 d .
N8 N 0.85324(15) 0.0783(3) 0.13726(16) 0.0279(6) Uani 1 1 d .
N9 N 0.96350(13) 0.1723(2) 0.41351(15) 0.0222(5) Uani 1 1 d .
N10 N 1.04406(13) 0.2038(2) 0.44700(14) 0.0249(6) Uani 1 1 d .
H10 H 1.0720 0.2098 0.4110 0.030 Uiso 1 1 calc R
N11 N 1.15844(14) 0.2522(2) 0.56904(15) 0.0315(6) Uani 1 1 d .
H11A H 1.1839 0.2654 0.6275 0.038 Uiso 1 1 calc R
H11B H 1.1854 0.2568 0.5320 0.038 Uiso 1 1 calc R
N12 N 1.03717(15) 0.2176(2) 0.58928(15) 0.0333(7) Uani 1 1 d .
H12A H 1.0608 0.2303 0.6481 0.040 Uiso 1 1 calc R
H12B H 0.9848 0.1996 0.5657 0.040 Uiso 1 1 calc R
N13 N 0.82924(14) 0.1144(2) 0.44182(16) 0.0256(6) Uani 1 1 d .
N14 N 0.59525(15) -0.0034(2) 0.1766(2) 0.0357(7) Uani 1 1 d .
N15 N 0.16296(14) 0.2235(2) 0.31845(15) 0.0243(6) Uani 1 1 d .
N16 N 0.37081(14) 0.2542(2) 0.66567(15) 0.0259(6) Uani 1 1 d .
O1 O 0.31704(14) 0.9840(2) 0.08268(14) 0.0424(6) Uani 1 1 d .
O2 O 0.38111(13) 0.8182(2) 0.15800(13) 0.0393(6) Uani 1 1 d .
O3 O 0.30616(12) 0.75146(19) 0.46524(12) 0.0334(5) Uani 1 1 d .
O4 O 0.31800(12) 0.9529(2) 0.49779(13) 0.0327(5) Uani 1 1 d .
O5 O 0.04042(13) 0.9849(2) 0.09325(14) 0.0440(6) Uani 1 1 d .
O6 O 0.02729(13) 0.9433(2) 0.22184(15) 0.0457(6) Uani 1 1 d .
O7 O 0.89918(12) 0.1702(2) 0.14834(12) 0.0326(5) Uani 1 1 d .
O8 O 0.83924(13) -0.0002(2) 0.07674(14) 0.0425(6) Uani 1 1 d .
O9 O 0.86501(13) 0.0315(2) 0.49536(13) 0.0386(6) Uani 1 1 d .
O10 O 0.81481(13) 0.2203(2) 0.46293(13) 0.0363(5) Uani 1 1 d .
O11 O 0.56524(14) -0.0142(3) 0.09450(16) 0.0623(8) Uani 1 1 d .
O12 O 0.55883(13) -0.0159(2) 0.22867(16) 0.0487(6) Uani 1 1 d .
O13 O 0.19676(13) 0.1991(2) 0.40079(13) 0.0382(6) Uani 1 1 d .
O14 O 0.20304(12) 0.2499(2) 0.27097(13) 0.0398(6) Uani 1 1 d .
O15 O 0.08748(13) 0.2183(3) 0.28225(15) 0.0568(7) Uani 1 1 d .
O16 O 0.34231(12) 0.2031(2) 0.58917(13) 0.0381(6) Uani 1 1 d .
O17 O 0.44466(12) 0.2814(2) 0.69894(13) 0.0368(6) Uani 1 1 d .
O18 O 0.32523(12) 0.2772(2) 0.70818(12) 0.0392(6) Uani 1 1 d .

loop_
_atom_site_aniso_label
_atom_site_aniso_U_11
_atom_site_aniso_U_22
_atom_site_aniso_U_33
_atom_site_aniso_U_23
_atom_site_aniso_U_13
_atom_site_aniso_U_12
C1 0.0269(17) 0.0227(16) 0.0166(15) -0.0021(13) 0.0094(13) -0.0004(13)
C2 0.0237(16) 0.0203(16) 0.0169(15) -0.0034(12) 0.0064(13) -0.0014(12)
C3 0.0243(17) 0.0186(16) 0.0119(14) -0.0021(11) 0.0046(13) -0.0007(12)
C4 0.0272(18) 0.0209(16) 0.0223(16) -0.0016(13) 0.0127(14) 0.0014(13)
C5 0.0191(16) 0.0199(16) 0.0201(16) 0.0009(12) 0.0034(13) 0.0054(12)
C6 0.0290(17) 0.0179(15) 0.0164(15) -0.0012(12) 0.0025(14) 0.0018(13)
C7 0.0232(16) 0.0330(17) 0.0164(16) -0.0022(13) 0.0111(13) -0.0009(13)
C8 0.0214(17) 0.0309(18) 0.0162(15) 0.0019(13) 0.0046(13) 0.0000(13)
C9 0.0248(17) 0.0194(15) 0.0179(15) 0.0015(12) 0.0078(13) -0.0004(13)
C10 0.0233(16) 0.0211(16) 0.0190(15) 0.0045(12) 0.0083(13) 0.0048(13)
C11 0.0246(17) 0.0209(16) 0.0139(15) 0.0017(12) 0.0047(13) -0.0004(13)
C12 0.0239(18) 0.0271(17) 0.0274(17) 0.0037(13) 0.0117(14) -0.0021(13)
C13 0.0203(17) 0.0242(17) 0.0258(17) 0.0031(13) 0.0032(14) -0.0035(13)
C14 0.0297(18) 0.0195(16) 0.0193(16) 0.0002(12) 0.0013(14) -0.0016(13)
C15 0.0232(16) 0.0291(17) 0.0173(16) 0.0027(13) 0.0104(13) 0.0017(13)
C16 0.0232(17) 0.0253(16) 0.0200(15) -0.0026(13) 0.0081(13) 0.0026(13)
N1 0.0310(16) 0.0386(16) 0.0164(14) -0.0072(12) 0.0086(12) -0.0051(13)
N2 0.0198(14) 0.0314(14) 0.0169(13) 0.0022(11) 0.0053(11) 0.0017(11)
N3 0.0174(13) 0.0468(17) 0.0168(13) 0.0014(11) 0.0079(11) 0.0018(11)
N4 0.0219(14) 0.0634(19) 0.0172(13) 0.0080(13) 0.0062(11) 0.0021(13)
N5 0.0220(14) 0.0545(17) 0.0183(13) 0.0054(12) 0.0048(11) 0.0023(12)
N6 0.0201(14) 0.0329(15) 0.0184(13) 0.0004(12) 0.0094(11) 0.0005(11)
N7 0.0275(15) 0.0292(16) 0.0320(16) 0.0012(12) 0.0070(14) 0.0067(12)
N8 0.0243(15) 0.0389(16) 0.0191(14) 0.0026(12) 0.0059(12) 0.0062(12)
N9 0.0188(13) 0.0288(14) 0.0193(13) -0.0012(11) 0.0072(11) -0.0038(11)
N10 0.0185(13) 0.0405(15) 0.0171(13) -0.0023(11) 0.0080(11) -0.0019(11)
N11 0.0218(14) 0.0479(16) 0.0215(13) -0.0100(12) 0.0041(11) -0.0048(12)
N12 0.0252(14) 0.0566(18) 0.0177(13) -0.0081(12) 0.0072(12) -0.0060(13)
N13 0.0216(14) 0.0351(16) 0.0234(14) 0.0014(13) 0.0121(11) -0.0036(12)
N14 0.0247(15) 0.0363(16) 0.0400(17) -0.0007(14) 0.0046(14) -0.0064(12)
N15 0.0249(15) 0.0295(15) 0.0202(14) 0.0012(11) 0.0102(12) 0.0015(11)
N16 0.0259(15) 0.0344(15) 0.0193(13) -0.0031(12) 0.0105(12) -0.0007(12)
O1 0.0597(16) 0.0476(14) 0.0242(12) 0.0049(11) 0.0204(11) -0.0049(12)
O2 0.0319(13) 0.0623(16) 0.0221(12) -0.0078(11) 0.0079(10) 0.0123(12)
O3 0.0416(13) 0.0317(13) 0.0253(12) 0.0074(10) 0.0102(10) -0.0016(11)
O4 0.0385(13) 0.0409(13) 0.0200(11) -0.0102(10) 0.0122(10) -0.0006(10)
O5 0.0329(14) 0.0616(16) 0.0268(13) 0.0109(11) -0.0018(11) 0.0087(11)
O6 0.0295(13) 0.0661(17) 0.0413(14) 0.0077(12) 0.0126(12) 0.0112(12)
O7 0.0335(13) 0.0405(14) 0.0258(12) 0.0050(10) 0.0131(10) -0.0032(11)
O8 0.0451(14) 0.0575(15) 0.0251(12) -0.0178(12) 0.0128(11) 0.0001(12)
O9 0.0461(15) 0.0402(14) 0.0230(12) 0.0122(11) 0.0049(11) 0.0017(11)
O10 0.0434(14) 0.0386(14) 0.0284(12) -0.0067(10) 0.0147(10) 0.0062(11)
O11 0.0382(15) 0.097(2) 0.0380(15) -0.0109(14) -0.0028(13) -0.0176(14)
O12 0.0287(13) 0.0639(17) 0.0537(16) 0.0104(13) 0.0153(13) -0.0077(12)
O13 0.0425(14) 0.0562(15) 0.0166(11) 0.0073(10) 0.0116(10) 0.0131(11)
O14 0.0292(12) 0.0700(16) 0.0240(11) 0.0079(11) 0.0141(10) -0.0047(11)
O15 0.0189(13) 0.114(2) 0.0376(14) 0.0199(14) 0.0104(11) -0.0024(13)
O16 0.0390(13) 0.0563(15) 0.0206(12) -0.0168(11) 0.0126(10) -0.0087(11)
O17 0.0225(13) 0.0580(15) 0.0295(12) -0.0041(11) 0.0089(10) -0.0051(10)
O18 0.0267(12) 0.0750(17) 0.0189(11) -0.0102(11) 0.0120(10) 0.0033(11)

loop_
_atom_type_symbol
_atom_type_description
_atom_type_scat_dispersion_real
_atom_type_scat_dispersion_imag
_atom_type_scat_source
C C 0.0033 0.0016 'International Tables Vol C Tables 4.2.6.8 and 6.1.1.4'
H H 0.0000 0.0000 'International Tables Vol C Tables 4.2.6.8 and 6.1.1.4'
N N 0.0061 0.0033 'International Tables Vol C Tables 4.2.6.8 and 6.1.1.4'
O O 0.0106 0.0060 'International Tables Vol C Tables 4.2.6.8 and 6.1.1.4'

loop_
_geom_angle_atom_site_label_1
_geom_angle_atom_site_label_2
_geom_angle_atom_site_label_3
_geom_angle
C6 C1 C2 123.9(3)
C6 C1 N1 116.0(2)
C2 C1 N1 119.9(3)
C3 C2 C1 113.9(2)
C3 C2 C7 123.2(2)
C1 C2 C7 122.9(2)
C4 C3 C2 124.5(3)
C4 C3 N6 114.3(2)
C2 C3 N6 121.1(2)
C3 C4 C5 117.6(3)
C3 C4 H4 121.2
C5 C4 H4 121.2
C6 C5 C4 122.1(3)
C6 C5 N7 119.7(3)
C4 C5 N7 118.2(3)
C5 C6 C1 118.0(3)
C5 C6 H6 121.0
C1 C6 H6 121.0
N2 C7 C2 117.7(2)
N2 C7 H7 121.1
C2 C7 H7 121.1
N4 C8 N5 121.5(3)
N4 C8 N3 120.5(3)
N5 C8 N3 118.0(3)
C14 C9 C10 124.0(3)
C14 C9 N8 115.6(2)
C10 C9 N8 120.3(2)
C11 C10 C9 113.9(3)
C11 C10 C15 123.3(3)
C9 C10 C15 122.8(2)
C12 C11 C10 124.4(3)
C12 C11 N13 114.5(2)
C10 C11 N13 121.1(2)
C13 C12 C11 117.6(3)
C13 C12 H12 121.2
C11 C12 H12 121.2
C12 C13 C14 122.3(3)
C12 C13 N14 118.2(3)
C14 C13 N14 119.5(3)
C13 C14 C9 117.8(3)
C13 C14 H14 121.1
C9 C14 H14 121.1
N9 C15 C10 118.9(3)
N9 C15 H15 120.5
C10 C15 H15 120.5
N12 C16 N11 122.3(3)
N12 C16 N10 120.1(3)
N11 C16 N10 117.6(3)
O1 N1 O2 125.6(3)
O1 N1 C1 117.5(3)
O2 N1 C1 116.8(2)
C7 N2 N3 118.0(2)
C8 N3 N2 117.5(2)
C8 N3 H3 121.2
N2 N3 H3 121.2
C8 N4 H4A 120.0
C8 N4 H4B 120.0
H4A N4 H4B 120.0
C8 N5 H5A 120.0
C8 N5 H5B 120.0
H5A N5 H5B 120.0
O4 N6 O3 125.3(2)
O4 N6 C3 118.4(2)
O3 N6 C3 116.3(2)
O5 N7 O6 125.2(3)
O5 N7 C5 117.3(3)
O6 N7 C5 117.5(3)
O8 N8 O7 125.2(2)
O8 N8 C9 117.7(3)
O7 N8 C9 117.1(2)
C15 N9 N10 116.6(2)
C16 N10 N9 118.1(2)
C16 N10 H10 120.9
N9 N10 H10 120.9
C16 N11 H11A 120.0
C16 N11 H11B 120.0
H11A N11 H11B 120.0
C16 N12 H12A 120.0
C16 N12 H12B 120.0
H12A N12 H12B 120.0
O10 N13 O9 124.7(2)
O10 N13 C11 116.5(2)
O9 N13 C11 118.8(2)
O11 N14 O12 125.4(3)
O11 N14 C13 117.2(3)
O12 N14 C13 117.4(3)
O14 N15 O15 118.8(2)
O14 N15 O13 121.4(2)
O15 N15 O13 119.8(2)
O18 N16 O17 120.5(2)
O18 N16 O16 119.7(2)
O17 N16 O16 119.8(2)

loop_
_geom_bond_atom_site_label_1
_geom_bond_atom_site_label_2
_geom_bond_distance
C1 C6 1.384(4)
C1 C2 1.404(4)
C1 N1 1.480(3)
C2 C3 1.397(4)
C2 C7 1.469(4)
C3 C4 1.379(4)
C3 N6 1.476(3)
C4 C5 1.380(3)
C4 H4 0.9500
C5 C6 1.367(4)
C5 N7 1.475(4)
C6 H6 0.9500
C7 N2 1.277(3)
C7 H7 0.9500
C8 N4 1.310(3)
C8 N5 1.314(3)
C8 N3 1.351(3)
C9 C14 1.382(4)
C9 C10 1.404(4)
C9 N8 1.478(3)
C10 C11 1.401(4)
C10 C15 1.467(4)
C11 C12 1.381(4)
C11 N13 1.480(3)
C12 C13 1.371(4)
C12 H12 0.9500
C13 C14 1.374(4)
C13 N14 1.483(4)
C14 H14 0.9500
C15 N9 1.275(3)
C15 H15 0.9500
C16 N12 1.308(3)
C16 N11 1.320(3)
C16 N10 1.351(3)
N1 O1 1.220(3)
N1 O2 1.227(3)
N2 N3 1.359(3)
N3 H3 0.8800
N4 H4A 0.8800
N4 H4B 0.8800
N5 H5A 0.8800
N5 H5B 0.8800
N6 O4 1.217(3)
N6 O3 1.222(3)
N7 O5 1.221(3)
N7 O6 1.228(3)
N8 O8 1.218(3)
N8 O7 1.229(3)
N9 N10 1.363(3)
N10 H10 0.8800
N11 H11A 0.8800
N11 H11B 0.8800
N12 H12A 0.8800
N12 H12B 0.8800
N13 O10 1.213(3)
N13 O9 1.217(3)
N14 O11 1.217(3)
N14 O12 1.221(3)
N15 O14 1.235(3)
N15 O15 1.243(3)
N15 O13 1.247(3)
N16 O18 1.244(3)
N16 O17 1.246(3)
N16 O16 1.250(3)
